data_1001611
loop_
_publ_author_name
'Borel, M M'
'Chardon, J'
'Leclaire, A'
'Grandin, A'
'Raveau, B'

_publ_section_title
;
A molybdenum(V) monophosphate with a layer structure,
BaMo~4~O~8~(PO~4~)~2~
;
_journal_coden_ASTM JSSCBI
_journal_name_full 'Journal of Solid State Chemistry'
_journal_page_first 317
_journal_page_last 321
_journal_paper_doi 10.1006/jssc.1994.1311
_journal_volume 112
_journal_year 1994
_chemical_formula_structural 'Ba (Mo4 P2 O16)'
_chemical_formula_sum 'Ba Mo4 O16 P2'
_chemical_name_systematic 'Barium phyllo-tetramolybdo(V)diphosphate'
_space_group_IT_number 121
_symmetry_cell_setting tetragonal
_symmetry_Int_Tables_number 121
_symmetry_space_group_name_Hall 'I -4 2'
_symmetry_space_group_name_H-M 'I -4 2 m'
_cell_angle_alpha 90
_cell_angle_beta 90
_cell_angle_gamma 90
_cell_formula_units_Z 2
_cell_length_a 7.475(1)
_cell_length_b 7.475(1)
_cell_length_c 11.156(1)
_cell_volume 623.3
_exptl_crystal_density_meas 4.7
_refine_ls_R_factor_all 0.019
_cod_database_code 1001611

loop_
_symmetry_equiv_pos_as_xyz
x,y,z
-x,-y,z
-x,y,-z
x,-y,-z
-y,x,-z
y,-x,-z
y,x,z
-y,-x,z
1/2+x,1/2+y,1/2+z
1/2-x,1/2-y,1/2+z
1/2-x,1/2+y,1/2-z
1/2+x,1/2-y,1/2-z
1/2-y,1/2+x,1/2-z
1/2+y,1/2-x,1/2-z
1/2+y,1/2+x,1/2+z
1/2-y,1/2-x,1/2+z

loop_
_atom_site_label
_atom_site_type_symbol
_atom_site_symmetry_multiplicity
_atom_site_Wyckoff_symbol
_atom_site_fract_x
_atom_site_fract_y
_atom_site_fract_z
_atom_site_occupancy
_atom_site_attached_hydrogens
_atom_site_calc_flag
Ba1 Ba2+ 2 a 0. 0. 0. 1. 0 d
Mo1 Mo5+ 8 i 0.87680(3) 0.87680(3) 0.62921(3) 1. 0 d
P1 P5+ 4 c 0.5 0. 0.5 1. 0 d
O1 O2- 8 i 0.8704(3) 0.1296(3) 0.5872(3) 1. 0 d
O2 O2- 16 j 0.6127(3) 0.8742(4) 0.5783(2) 1. 0 d
O3 O2- 8 i 0.8591(4) 0.8591(4) 0.7793(3) 1. 0 d

loop_
_atom_type_symbol
_atom_type_oxidation_number
Ba2+ 2.000
Mo5+ 5.000
P5+ 5.000
O2- -2.000
